data_7017862
loop_
_publ_author_name
'You, Zhong-Lu'
'Zhang, Mei'
'Xian, Dong-Mei'

_publ_section_title
;
 The unprecedented preparation of dinuclear zinc(ii) complexes from
 4-halido-2-[(3-cyclohexylaminopropylimino)methyl]phenol.
;
_journal_issue 8
_journal_name_full 'Dalton transactions (Cambridge, England : 2003)'
_journal_page_first 2515
_journal_page_last 2524
_journal_paper_doi 10.1039/c1dt11566a
_journal_volume 41
_journal_year 2012
_chemical_formula_sum 'C38 H34 Cl4 N4 Ni3 O8'
_chemical_formula_weight 992.62
_chemical_name_systematic
;
?
;
_space_group_IT_number 14
_symmetry_cell_setting monoclinic
_symmetry_space_group_name_Hall '-P 2ybc'
_symmetry_space_group_name_H-M 'P 1 21/c 1'
_atom_sites_solution_hydrogens geom
_atom_sites_solution_primary direct
_atom_sites_solution_secondary difmap
_audit_creation_method SHELXL-97
_cell_angle_alpha 90.00
_cell_angle_beta 93.774(2)
_cell_angle_gamma 90.00
_cell_formula_units_Z 2
_cell_length_a 9.3468(12)
_cell_length_b 11.5073(15)
_cell_length_c 18.539(2)
_cell_measurement_reflns_used 4173
_cell_measurement_temperature 298(2)
_cell_measurement_theta_max 27.5
_cell_measurement_theta_min 2.5
_cell_volume 1989.7(4)
_computing_cell_refinement SMART
_computing_data_collection 'SMART (Bruker, 1998)'
_computing_data_reduction 'SAINT (Bruker, 1998)'
_computing_molecular_graphics 'SHELXTL (Sheldrick, 1997)'
_computing_publication_material SHELXTL
_computing_structure_refinement 'SHELXL-97 (Sheldrick, 1997)'
_computing_structure_solution 'SHELXS-97 (Sheldrick, 1997)'
_diffrn_ambient_temperature 298(2)
_diffrn_measured_fraction_theta_full 0.995
_diffrn_measured_fraction_theta_max 0.995
_diffrn_measurement_device_type 'SMART CCD area-detector'
_diffrn_measurement_method '\w scans'
_diffrn_radiation_monochromator graphite
_diffrn_radiation_source 'fine-focus sealed tube'
_diffrn_radiation_type MoK\a
_diffrn_radiation_wavelength 0.71073
_diffrn_reflns_av_R_equivalents 0.0225
_diffrn_reflns_av_sigmaI/netI 0.0297
_diffrn_reflns_limit_h_max 12
_diffrn_reflns_limit_h_min -12
_diffrn_reflns_limit_k_max 12
_diffrn_reflns_limit_k_min -14
_diffrn_reflns_limit_l_max 24
_diffrn_reflns_limit_l_min -18
_diffrn_reflns_number 11532
_diffrn_reflns_theta_full 27.50
_diffrn_reflns_theta_max 27.50
_diffrn_reflns_theta_min 2.08
_exptl_absorpt_coefficient_mu 1.731
_exptl_absorpt_correction_T_max 0.6522
_exptl_absorpt_correction_T_min 0.6074
_exptl_absorpt_correction_type multi-scan
_exptl_absorpt_process_details SADABS
_exptl_crystal_colour green
_exptl_crystal_density_diffrn 1.657
_exptl_crystal_density_method 'not measured'
_exptl_crystal_description block
_exptl_crystal_F_000 1012
_exptl_crystal_size_max 0.32
_exptl_crystal_size_mid 0.28
_exptl_crystal_size_min 0.27
_refine_diff_density_max 0.453
_refine_diff_density_min -0.324
_refine_diff_density_rms 0.061
_refine_ls_extinction_method none
_refine_ls_goodness_of_fit_ref 1.024
_refine_ls_hydrogen_treatment constr
_refine_ls_matrix_type full
_refine_ls_number_parameters 259
_refine_ls_number_reflns 4551
_refine_ls_number_restraints 0
_refine_ls_restrained_S_all 1.024
_refine_ls_R_factor_all 0.0547
_refine_ls_R_factor_gt 0.0372
_refine_ls_shift/su_max 0.001
_refine_ls_shift/su_mean 0.000
_refine_ls_structure_factor_coef Fsqd
_refine_ls_weighting_details 'calc w=1/[\s^2^(Fo^2^)+(0.0466P)^2^+1.1704P] where P=(Fo^2^+2Fc^2^)/3'
_refine_ls_weighting_scheme calc
_refine_ls_wR_factor_gt 0.0918
_refine_ls_wR_factor_ref 0.1012
_reflns_number_gt 3428
_reflns_number_total 4551
_reflns_threshold_expression >2sigma(I)
_cod_data_source_file c1dt11566a.txt
_cod_data_source_block 1
_cod_original_sg_symbol_H-M P21/c
_cod_database_code 7017862

loop_
_symmetry_equiv_pos_as_xyz
'x, y, z'
'-x, y+1/2, -z+1/2'
'-x, -y, -z'
'x, -y-1/2, z-1/2'

loop_
_atom_site_label
_atom_site_type_symbol
_atom_site_fract_x
_atom_site_fract_y
_atom_site_fract_z
_atom_site_U_iso_or_equiv
_atom_site_adp_type
_atom_site_occupancy
_atom_site_symmetry_multiplicity
_atom_site_calc_flag
_atom_site_refinement_flags
Ni1 Ni 0.84322(4) 0.86105(3) 0.107538(18) 0.04150(12) Uani 1 1 d .
Ni2 Ni 1.0000 1.0000 0.0000 0.03896(14) Uani 1 2 d S
Cl1 Cl 0.86492(14) 1.41558(9) 0.29490(5) 0.0841(3) Uani 1 1 d .
Cl2 Cl 1.41679(12) 0.45400(8) 0.07984(6) 0.0821(3) Uani 1 1 d .
O1 O 0.8945(2) 1.02734(16) 0.09296(10) 0.0452(5) Uani 1 1 d .
O2 O 1.0042(2) 0.83650(16) 0.04298(10) 0.0434(5) Uani 1 1 d .
O3 O 0.6862(2) 0.85186(18) 0.03020(10) 0.0500(5) Uani 1 1 d .
O4 O 0.8039(2) 0.95457(18) -0.04971(10) 0.0484(5) Uani 1 1 d .
N1 N 0.7120(3) 0.9075(2) 0.18566(13) 0.0523(6) Uani 1 1 d .
N2 N 0.8427(3) 0.6872(2) 0.13370(14) 0.0523(6) Uani 1 1 d .
C1 C 0.8006(3) 1.1068(3) 0.19869(15) 0.0439(6) Uani 1 1 d .
C2 C 0.8905(3) 1.1121(2) 0.13981(14) 0.0416(6) Uani 1 1 d .
C3 C 0.9731(4) 1.2125(3) 0.13324(16) 0.0540(8) Uani 1 1 d .
H3 H 1.0341 1.2177 0.0957 0.065 Uiso 1 1 calc R
C4 C 0.9664(4) 1.3036(3) 0.18065(17) 0.0597(8) Uani 1 1 d .
H4 H 1.0238 1.3687 0.1754 0.072 Uiso 1 1 calc R
C5 C 0.8752(4) 1.2991(3) 0.23591(16) 0.0556(8) Uani 1 1 d .
C6 C 0.7941(3) 1.2014(3) 0.24550(16) 0.0522(7) Uani 1 1 d .
H6 H 0.7343 1.1982 0.2836 0.063 Uiso 1 1 calc R
C7 C 0.7094(3) 1.0081(3) 0.21304(17) 0.0534(8) Uani 1 1 d .
H7 H 0.6408 1.0205 0.2464 0.064 Uiso 1 1 calc R
C8 C 0.5989(4) 0.8266(3) 0.20494(19) 0.0642(9) Uani 1 1 d .
H8A H 0.5254 0.8233 0.1655 0.077 Uiso 1 1 calc R
H8B H 0.5549 0.8558 0.2473 0.077 Uiso 1 1 calc R
C9 C 0.6549(4) 0.7057(3) 0.22040(19) 0.0654(10) Uani 1 1 d .
H9A H 0.7342 0.7107 0.2567 0.079 Uiso 1 1 calc R
H9B H 0.5798 0.6605 0.2408 0.079 Uiso 1 1 calc R
C10 C 0.7050(4) 0.6415(3) 0.1559(2) 0.0612(9) Uani 1 1 d .
H10A H 0.7157 0.5597 0.1676 0.073 Uiso 1 1 calc R
H10B H 0.6332 0.6485 0.1159 0.073 Uiso 1 1 calc R
C11 C 0.9019(5) 0.6175(3) 0.0827(3) 0.0889(15) Uani 1 1 d .
H11 H 0.8489 0.5600 0.0579 0.107 Uiso 1 1 calc R
C12 C 1.0546(4) 0.6394(3) 0.06970(18) 0.0539(8) Uani 1 1 d .
C13 C 1.0989(3) 0.7511(2) 0.04940(14) 0.0429(6) Uani 1 1 d .
C14 C 1.2425(3) 0.7660(3) 0.03555(16) 0.0501(7) Uani 1 1 d .
H14 H 1.2736 0.8385 0.0208 0.060 Uiso 1 1 calc R
C15 C 1.3397(4) 0.6760(3) 0.04317(18) 0.0561(8) Uani 1 1 d .
H15 H 1.4349 0.6878 0.0332 0.067 Uiso 1 1 calc R
C16 C 1.2951(4) 0.5687(3) 0.06566(17) 0.0569(8) Uani 1 1 d .
C17 C 1.1558(4) 0.5501(3) 0.07756(19) 0.0607(9) Uani 1 1 d .
H17 H 1.1267 0.4765 0.0912 0.073 Uiso 1 1 calc R
C18 C 0.5674(4) 0.8936(4) -0.08300(19) 0.0713(10) Uani 1 1 d .
H18A H 0.5929 0.9183 -0.1299 0.107 Uiso 1 1 calc R
H18B H 0.4933 0.9431 -0.0669 0.107 Uiso 1 1 calc R
H18C H 0.5334 0.8149 -0.0857 0.107 Uiso 1 1 calc R
C19 C 0.6973(3) 0.9005(3) -0.03032(15) 0.0454(7) Uani 1 1 d .

loop_
_atom_site_aniso_label
_atom_site_aniso_U_11
_atom_site_aniso_U_22
_atom_site_aniso_U_33
_atom_site_aniso_U_23
_atom_site_aniso_U_13
_atom_site_aniso_U_12
Ni1 0.0521(2) 0.0387(2) 0.03497(19) 0.00650(14) 0.01235(15) -0.00382(16)
Ni2 0.0512(3) 0.0342(3) 0.0328(2) 0.00692(19) 0.0133(2) 0.0005(2)
Cl1 0.1421(10) 0.0592(6) 0.0517(5) -0.0175(4) 0.0118(5) -0.0135(6)
Cl2 0.0907(7) 0.0525(5) 0.1044(8) 0.0133(5) 0.0153(6) 0.0239(5)
O1 0.0622(12) 0.0373(10) 0.0382(10) 0.0017(8) 0.0196(9) -0.0024(9)
O2 0.0526(11) 0.0361(10) 0.0433(11) 0.0100(8) 0.0161(9) 0.0025(8)
O3 0.0547(12) 0.0556(13) 0.0404(11) 0.0083(9) 0.0072(9) -0.0064(10)
O4 0.0575(12) 0.0487(12) 0.0395(10) 0.0085(9) 0.0078(9) -0.0027(10)
N1 0.0589(16) 0.0551(16) 0.0455(14) -0.0022(12) 0.0229(12) -0.0153(13)
N2 0.0555(15) 0.0415(14) 0.0614(16) 0.0136(12) 0.0147(12) -0.0093(12)
C1 0.0497(16) 0.0432(16) 0.0394(15) 0.0012(12) 0.0076(12) 0.0018(12)
C2 0.0505(16) 0.0407(15) 0.0342(13) 0.0054(11) 0.0075(12) 0.0025(12)
C3 0.074(2) 0.0477(18) 0.0425(16) 0.0013(13) 0.0171(14) -0.0078(15)
C4 0.084(2) 0.0484(18) 0.0476(17) 0.0012(14) 0.0092(16) -0.0207(17)
C5 0.079(2) 0.0483(18) 0.0397(16) -0.0047(13) 0.0034(14) 0.0002(16)
C6 0.0626(19) 0.0551(19) 0.0398(15) -0.0015(13) 0.0094(13) 0.0028(15)
C7 0.0504(17) 0.056(2) 0.0563(18) -0.0013(15) 0.0214(14) 0.0006(14)
C8 0.062(2) 0.069(2) 0.064(2) -0.0029(17) 0.0269(17) -0.0205(18)
C9 0.060(2) 0.076(3) 0.062(2) 0.0215(18) 0.0143(16) -0.0182(18)
C10 0.0559(19) 0.0506(19) 0.078(2) 0.0162(17) 0.0091(17) -0.0107(15)
C11 0.086(3) 0.042(2) 0.145(4) -0.022(2) 0.055(3) -0.0206(19)
C12 0.065(2) 0.0365(16) 0.0617(19) 0.0029(14) 0.0171(16) -0.0018(14)
C13 0.0574(17) 0.0367(15) 0.0358(14) 0.0018(11) 0.0114(12) -0.0012(13)
C14 0.0589(18) 0.0368(15) 0.0559(18) 0.0064(13) 0.0131(14) 0.0008(13)
C15 0.0557(19) 0.0496(18) 0.064(2) 0.0026(15) 0.0133(15) 0.0023(15)
C16 0.071(2) 0.0430(17) 0.0576(19) 0.0041(14) 0.0119(16) 0.0137(16)
C17 0.083(2) 0.0334(16) 0.068(2) 0.0051(14) 0.0223(18) -0.0020(16)
C18 0.068(2) 0.091(3) 0.054(2) 0.0109(19) -0.0031(17) -0.010(2)
C19 0.0553(17) 0.0410(16) 0.0406(15) -0.0020(12) 0.0073(13) 0.0021(13)

loop_
_atom_type_symbol
_atom_type_description
_atom_type_scat_dispersion_real
_atom_type_scat_dispersion_imag
_atom_type_scat_source
C C 0.0033 0.0016 'International Tables Vol C Tables 4.2.6.8 and 6.1.1.4'
H H 0.0000 0.0000 'International Tables Vol C Tables 4.2.6.8 and 6.1.1.4'
N N 0.0061 0.0033 'International Tables Vol C Tables 4.2.6.8 and 6.1.1.4'
O O 0.0106 0.0060 'International Tables Vol C Tables 4.2.6.8 and 6.1.1.4'
Ni Ni 0.3393 1.1124 'International Tables Vol C Tables 4.2.6.8 and 6.1.1.4'
Cl Cl 0.1484 0.1585 'International Tables Vol C Tables 4.2.6.8 and 6.1.1.4'

loop_
_geom_angle_atom_site_label_1
_geom_angle_atom_site_label_2
_geom_angle_atom_site_label_3
_geom_angle
_geom_angle_site_symmetry_1
_geom_angle_site_symmetry_3
O3 Ni1 O1 97.24(8) . .
O3 Ni1 O2 96.30(8) . .
O1 Ni1 O2 81.82(8) . .
O3 Ni1 N1 94.39(10) . .
O1 Ni1 N1 90.32(9) . .
O2 Ni1 N1 167.44(10) . .
O3 Ni1 N2 96.04(10) . .
O1 Ni1 N2 165.51(10) . .
O2 Ni1 N2 90.99(9) . .
N1 Ni1 N2 94.42(10) . .
O2 Ni2 O2 180.00(10) 3_775 .
O2 Ni2 O4 86.25(8) 3_775 3_775
O2 Ni2 O4 93.75(8) . 3_775
O2 Ni2 O4 93.75(8) 3_775 .
O2 Ni2 O4 86.25(8) . .
O4 Ni2 O4 180.0 3_775 .
O2 Ni2 O1 79.21(7) 3_775 3_775
O2 Ni2 O1 100.79(7) . 3_775
O4 Ni2 O1 87.28(8) 3_775 3_775
O4 Ni2 O1 92.72(8) . 3_775
O2 Ni2 O1 100.79(7) 3_775 .
O2 Ni2 O1 79.21(7) . .
O4 Ni2 O1 92.72(8) 3_775 .
O4 Ni2 O1 87.28(8) . .
O1 Ni2 O1 180.0 3_775 .
C2 O1 Ni1 127.40(16) . .
C2 O1 Ni2 134.73(17) . .
Ni1 O1 Ni2 95.69(8) . .
C13 O2 Ni1 125.12(16) . .
C13 O2 Ni2 135.66(17) . .
Ni1 O2 Ni2 96.16(8) . .
C19 O3 Ni1 121.1(2) . .
C19 O4 Ni2 134.47(19) . .
C7 N1 C8 116.7(3) . .
C7 N1 Ni1 123.8(2) . .
C8 N1 Ni1 119.0(2) . .
C11 N2 C10 112.3(3) . .
C11 N2 Ni1 113.3(2) . .
C10 N2 Ni1 115.4(2) . .
C6 C1 C2 119.7(3) . .
C6 C1 C7 116.4(3) . .
C2 C1 C7 123.8(3) . .
O1 C2 C3 121.2(3) . .
O1 C2 C1 121.5(3) . .
C3 C2 C1 117.3(3) . .
C4 C3 C2 121.8(3) . .
C4 C3 H3 119.1 . .
C2 C3 H3 119.1 . .
C3 C4 C5 120.3(3) . .
C3 C4 H4 119.9 . .
C5 C4 H4 119.9 . .
C6 C5 C4 120.1(3) . .
C6 C5 Cl1 119.8(3) . .
C4 C5 Cl1 120.1(3) . .
C5 C6 C1 120.7(3) . .
C5 C6 H6 119.6 . .
C1 C6 H6 119.6 . .
N1 C7 C1 127.9(3) . .
N1 C7 H7 116.1 . .
C1 C7 H7 116.1 . .
N1 C8 C9 112.6(3) . .
N1 C8 H8A 109.1 . .
C9 C8 H8A 109.1 . .
N1 C8 H8B 109.1 . .
C9 C8 H8B 109.1 . .
H8A C8 H8B 107.8 . .
C10 C9 C8 115.1(3) . .
C10 C9 H9A 108.5 . .
C8 C9 H9A 108.5 . .
C10 C9 H9B 108.5 . .
C8 C9 H9B 108.5 . .
H9A C9 H9B 107.5 . .
N2 C10 C9 111.7(3) . .
N2 C10 H10A 109.3 . .
C9 C10 H10A 109.3 . .
N2 C10 H10B 109.3 . .
C9 C10 H10B 109.3 . .
H10A C10 H10B 107.9 . .
N2 C11 C12 116.4(3) . .
N2 C11 H11 121.8 . .
C12 C11 H11 121.8 . .
C17 C12 C13 119.3(3) . .
C17 C12 C11 120.6(3) . .
C13 C12 C11 120.1(3) . .
O2 C13 C14 122.6(2) . .
O2 C13 C12 119.7(3) . .
C14 C13 C12 117.7(3) . .
C15 C14 C13 121.7(3) . .
C15 C14 H14 119.2 . .
C13 C14 H14 119.2 . .
C16 C15 C14 119.6(3) . .
C16 C15 H15 120.2 . .
C14 C15 H15 120.2 . .
C17 C16 C15 120.4(3) . .
C17 C16 Cl2 118.6(3) . .
C15 C16 Cl2 121.0(3) . .
C16 C17 C12 121.3(3) . .
C16 C17 H17 119.4 . .
C12 C17 H17 119.4 . .
C19 C18 H18A 109.5 . .
C19 C18 H18B 109.5 . .
H18A C18 H18B 109.5 . .
C19 C18 H18C 109.5 . .
H18A C18 H18C 109.5 . .
H18B C18 H18C 109.5 . .
O4 C19 O3 126.2(3) . .
O4 C19 C18 117.6(3) . .
O3 C19 C18 116.2(3) . .

loop_
_geom_bond_atom_site_label_1
_geom_bond_atom_site_label_2
_geom_bond_distance
_geom_bond_site_symmetry_2
Ni1 O3 1.986(2) .
Ni1 O1 1.9954(19) .
Ni1 O2 2.0032(18) .
Ni1 N1 2.030(2) .
Ni1 N2 2.059(2) .
Ni2 O2 2.0426(18) 3_775
Ni2 O2 2.0426(18) .
Ni2 O4 2.064(2) 3_775
Ni2 O4 2.064(2) .
Ni2 O1 2.0652(18) 3_775
Ni2 O1 2.0652(18) .
Cl1 C5 1.736(3) .
Cl2 C16 1.750(3) .
O1 C2 1.308(3) .
O2 C13 1.323(3) .
O3 C19 1.264(3) .
O4 C19 1.248(3) .
N1 C7 1.265(4) .
N1 C8 1.471(4) .
N2 C11 1.383(5) .
N2 C10 1.474(4) .
C1 C6 1.396(4) .
C1 C2 1.422(4) .
C1 C7 1.455(4) .
C2 C3 1.400(4) .
C3 C4 1.372(4) .
C3 H3 0.9300 .
C4 C5 1.377(5) .
C4 H4 0.9300 .
C5 C6 1.374(4) .
C6 H6 0.9300 .
C7 H7 0.9300 .
C8 C9 1.507(5) .
C8 H8A 0.9700 .
C8 H8B 0.9700 .
C9 C10 1.507(5) .
C9 H9A 0.9700 .
C9 H9B 0.9700 .
C10 H10A 0.9700 .
C10 H10B 0.9700 .
C11 C12 1.484(5) .
C11 H11 0.9300 .
C12 C17 1.398(5) .
C12 C13 1.409(4) .
C13 C14 1.394(4) .
C14 C15 1.379(4) .
C14 H14 0.9300 .
C15 C16 1.377(5) .
C15 H15 0.9300 .
C16 C17 1.352(5) .
C17 H17 0.9300 .
C18 C19 1.509(4) .
C18 H18A 0.9600 .
C18 H18B 0.9600 .
C18 H18C 0.9600 .
